data_4124236
loop_
_publ_author_name
'Romanov-Michailidis, Fedor'
'Sedillo, Kassandra F.'
'Neely, Jamie M.'
'Rovis, Tomislav'

_publ_section_title
;
 Expedient Access to 2,3-Dihydropyridines from Unsaturated Oximes by
 Rh(III)-Catalyzed C-H Activation.
;
_journal_issue 28
_journal_name_full 'Journal of the American Chemical Society'
_journal_page_first 8892
_journal_page_last 8895
_journal_paper_doi 10.1021/jacs.5b04946
_journal_volume 137
_journal_year 2015
_chemical_formula_moiety 'C23 H37 N O2 S'
_chemical_formula_sum 'C23 H37 N O2 S'
_chemical_formula_weight 391.59
_space_group_crystal_system triclinic
_space_group_IT_number 2
_space_group_name_Hall '-P 1'
_space_group_name_H-M_alt 'P -1'
_symmetry_space_group_name_Hall '-P 1'
_symmetry_space_group_name_H-M 'P -1'
_atom_sites_solution_hydrogens geom
_audit_creation_method SHELXL-2014/7
_cell_angle_alpha 104.402(7)
_cell_angle_beta 90.537(7)
_cell_angle_gamma 96.735(7)
_cell_formula_units_Z 2
_cell_length_a 7.0637(14)
_cell_length_b 10.933(2)
_cell_length_c 15.053(3)
_cell_measurement_reflns_used 3901
_cell_measurement_temperature 120(2)
_cell_measurement_theta_max 22.43
_cell_measurement_theta_min 2.80
_cell_volume 1117.3(4)
_computing_cell_refinement 'Bruker SAINT'
_computing_data_collection 'Bruker APEX2'
_computing_data_reduction 'Bruker SAINT'
_computing_molecular_graphics 'Bruker SHELXTL'
_computing_publication_material 'Bruker SHELXTL'
_computing_structure_refinement 'SHELXL-2014/7 (Sheldrick, 2014)'
_computing_structure_solution 'SHELXS-97 (Sheldrick 2008)'
_diffrn_ambient_temperature 120(2)
_diffrn_measured_fraction_theta_full 0.997
_diffrn_measured_fraction_theta_max 0.933
_diffrn_measurement_device_type 'Bruker APEX-II CCD'
_diffrn_measurement_method '\f and \w scans'
_diffrn_radiation_type MoK\a
_diffrn_radiation_wavelength 0.71073
_diffrn_reflns_av_R_equivalents 0.0780
_diffrn_reflns_av_unetI/netI 0.0986
_diffrn_reflns_laue_measured_fraction_full 0.997
_diffrn_reflns_laue_measured_fraction_max 0.933
_diffrn_reflns_limit_h_max 10
_diffrn_reflns_limit_h_min -10
_diffrn_reflns_limit_k_max 15
_diffrn_reflns_limit_k_min -15
_diffrn_reflns_limit_l_max 21
_diffrn_reflns_limit_l_min -21
_diffrn_reflns_number 32168
_diffrn_reflns_point_group_measured_fraction_full 0.997
_diffrn_reflns_point_group_measured_fraction_max 0.933
_diffrn_reflns_theta_full 25.242
_diffrn_reflns_theta_max 30.817
_diffrn_reflns_theta_min 1.398
_exptl_absorpt_coefficient_mu 0.162
_exptl_absorpt_correction_T_max 0.7461
_exptl_absorpt_correction_T_min 0.6895
_exptl_absorpt_correction_type multi-scan
_exptl_absorpt_process_details 'SCALE (Bruker, 2009)'
_exptl_crystal_colour colourless
_exptl_crystal_density_diffrn 1.164
_exptl_crystal_density_meas ?
_exptl_crystal_density_method 'not measured'
_exptl_crystal_description block
_exptl_crystal_F_000 428
_exptl_crystal_size_max 0.207
_exptl_crystal_size_mid 0.136
_exptl_crystal_size_min 0.096
_refine_diff_density_max 0.506
_refine_diff_density_min -0.320
_refine_diff_density_rms 0.058
_refine_ls_extinction_method none
_refine_ls_goodness_of_fit_ref 1.031
_refine_ls_hydrogen_treatment constr
_refine_ls_matrix_type full
_refine_ls_number_parameters 250
_refine_ls_number_reflns 6542
_refine_ls_number_restraints 0
_refine_ls_restrained_S_all 1.031
_refine_ls_R_factor_all 0.1371
_refine_ls_R_factor_gt 0.0603
_refine_ls_shift/su_max 0.005
_refine_ls_shift/su_mean 0.000
_refine_ls_structure_factor_coef Fsqd
_refine_ls_weighting_details 'w=1/[\s^2^(Fo^2^)+(0.0709P)^2^+0.0835P] where P=(Fo^2^+2Fc^2^)/3'
_refine_ls_weighting_scheme calc
_refine_ls_wR_factor_gt 0.1309
_refine_ls_wR_factor_ref 0.1626
_reflns_Friedel_coverage 0.000
_reflns_number_gt 3576
_reflns_number_total 6542
_reflns_threshold_expression 'I > 2\s(I)'
_cod_data_source_file ja5b04946_si_002.cif
_cod_data_source_block rovis191
_cod_depositor_comments
;
The following automatic conversions were performed:

'_exptl_crystal_density_meas' value 'not measured' was changed to '?'
- the value is perceived as not measured.

Automatic conversion script
Id: cif_fix_values 3271 2015-04-21 07:52:19Z andrius 
;
_cod_original_cell_volume 1117.4(4)
_cod_database_code 4124236
_shelx_shelxl_version_number 2014/7
_shelx_space_group_comment
; 
The symmetry employed for this shelxl refinement is uniquely defined 
by the following loop, which should always be used as a source of 
symmetry information in preference to the above space-group names. 
They are only intended as comments. 
;
_shelx_estimated_absorpt_t_min 0.967
_shelx_estimated_absorpt_t_max 0.985

loop_
_space_group_symop_operation_xyz
'x, y, z'
'-x, -y, -z'

loop_
_atom_site_label
_atom_site_type_symbol
_atom_site_fract_x
_atom_site_fract_y
_atom_site_fract_z
_atom_site_U_iso_or_equiv
_atom_site_adp_type
_atom_site_occupancy
_atom_site_site_symmetry_order
_atom_site_calc_flag
_atom_site_refinement_flags_posn
_atom_site_refinement_flags_adp
C1 C 0.2225(3) 0.9533(2) 0.01291(15) 0.0316(5) Uani 1 1 d . .
C2 C 0.2247(3) 0.9919(2) 0.10862(15) 0.0313(5) Uani 1 1 d . .
H2 H 0.2608 1.0789 0.1388 0.038 Uiso 1 1 calc R U
C3 C 0.1749(3) 0.9053(2) 0.16007(14) 0.0289(5) Uani 1 1 d . .
H3 H 0.1755 0.9330 0.2251 0.035 Uiso 1 1 calc R U
C4 C 0.1240(3) 0.7778(2) 0.11651(14) 0.0261(5) Uani 1 1 d . .
C5 C 0.1194(3) 0.7374(2) 0.02138(15) 0.0338(5) Uani 1 1 d . .
H5 H 0.0829 0.6504 -0.0087 0.041 Uiso 1 1 calc R U
C6 C 0.1688(3) 0.8257(2) -0.02919(15) 0.0366(6) Uani 1 1 d . .
H6 H 0.1657 0.7980 -0.0943 0.044 Uiso 1 1 calc R U
C7 C 0.2784(3) 1.0491(3) -0.04195(17) 0.0445(6) Uani 1 1 d . .
H7A H 0.3536 1.1243 -0.0024 0.067 Uiso 1 1 calc R U
H7B H 0.1633 1.0740 -0.0658 0.067 Uiso 1 1 calc R U
H7C H 0.3548 1.0112 -0.0933 0.067 Uiso 1 1 calc R U
C8 C 0.3795(3) 0.71796(18) 0.30142(14) 0.0255(5) Uani 1 1 d . .
H8A H 0.2923 0.7739 0.3377 0.031 Uiso 1 1 calc R U
H8B H 0.4882 0.7724 0.2846 0.031 Uiso 1 1 calc R U
C9 C 0.4523(3) 0.6342(2) 0.35888(14) 0.0281(5) Uani 1 1 d . .
C10 C 0.5677(3) 0.5375(2) 0.29550(17) 0.0401(6) Uani 1 1 d . .
H10A H 0.6923 0.5834 0.2862 0.048 Uiso 1 1 calc R U
H10B H 0.5938 0.4730 0.3285 0.048 Uiso 1 1 calc R U
C11 C 0.4776(4) 0.4672(2) 0.20077(17) 0.0418(6) Uani 1 1 d . .
H11 H 0.5833 0.4311 0.1631 0.050 Uiso 1 1 calc R U
C12 C 0.3992(3) 0.5591(2) 0.15150(16) 0.0338(5) Uani 1 1 d . .
H12 H 0.3139 0.5068 0.0990 0.041 Uiso 1 1 calc R U
C13 C 0.5511(3) 0.6405(2) 0.11258(17) 0.0416(6) Uani 1 1 d . .
H13A H 0.4896 0.6974 0.0836 0.062 Uiso 1 1 calc R U
H13B H 0.6218 0.5852 0.0668 0.062 Uiso 1 1 calc R U
H13C H 0.6393 0.6912 0.1623 0.062 Uiso 1 1 calc R U
C14 C 0.3270(5) 0.3559(2) 0.1998(2) 0.0606(8) Uani 1 1 d . .
H14A H 0.3714 0.3047 0.2389 0.091 Uiso 1 1 calc R U
H14B H 0.3040 0.3031 0.1368 0.091 Uiso 1 1 calc R U
H14C H 0.2083 0.3878 0.2229 0.091 Uiso 1 1 calc R U
C15 C 0.2863(3) 0.5698(2) 0.40259(15) 0.0334(5) Uani 1 1 d . .
H15A H 0.1917 0.5222 0.3536 0.040 Uiso 1 1 calc R U
H15B H 0.3354 0.5075 0.4319 0.040 Uiso 1 1 calc R U
C16 C 0.1859(3) 0.6630(2) 0.47451(15) 0.0340(5) Uani 1 1 d . .
H16A H 0.0881 0.6140 0.5030 0.041 Uiso 1 1 calc R U
H16B H 0.1195 0.7167 0.4434 0.041 Uiso 1 1 calc R U
C17 C 0.3225(3) 0.7497(2) 0.55044(14) 0.0318(5) Uani 1 1 d . .
H17 H 0.3784 0.6926 0.5834 0.038 Uiso 1 1 calc R U
C18 C 0.4898(3) 0.8138(2) 0.50683(15) 0.0345(5) Uani 1 1 d . .
H18A H 0.4420 0.8757 0.4767 0.041 Uiso 1 1 calc R U
H18B H 0.5846 0.8615 0.5557 0.041 Uiso 1 1 calc R U
C19 C 0.5876(3) 0.7180(2) 0.43616(16) 0.0352(5) Uani 1 1 d . .
H19A H 0.6480 0.6626 0.4680 0.042 Uiso 1 1 calc R U
H19B H 0.6901 0.7649 0.4088 0.042 Uiso 1 1 calc R U
C20 C 0.2220(4) 0.8440(2) 0.62336(15) 0.0393(6) Uani 1 1 d . .
C21 C 0.1168(4) 0.9329(2) 0.58098(17) 0.0471(7) Uani 1 1 d . .
H21A H 0.0623 0.9943 0.6298 0.071 Uiso 1 1 calc R U
H21B H 0.0144 0.8825 0.5384 0.071 Uiso 1 1 calc R U
H21C H 0.2069 0.9785 0.5477 0.071 Uiso 1 1 calc R U
C22 C 0.0762(4) 0.7702(3) 0.67208(18) 0.0578(8) Uani 1 1 d . .
H22A H 0.1393 0.7094 0.6963 0.087 Uiso 1 1 calc R U
H22B H -0.0272 0.7242 0.6283 0.087 Uiso 1 1 calc R U
H22C H 0.0236 0.8299 0.7227 0.087 Uiso 1 1 calc R U
C23 C 0.3684(5) 0.9276(3) 0.69618(18) 0.0611(8) Uani 1 1 d . .
H23A H 0.3018 0.9816 0.7447 0.092 Uiso 1 1 calc R U
H23B H 0.4561 0.9812 0.6675 0.092 Uiso 1 1 calc R U
H23C H 0.4406 0.8731 0.7228 0.092 Uiso 1 1 calc R U
N1 N 0.2782(2) 0.63697(16) 0.21801(11) 0.0268(4) Uani 1 1 d . .
O1 O -0.0157(2) 0.73123(14) 0.26438(10) 0.0332(4) Uani 1 1 d . .
O2 O -0.0184(2) 0.55202(14) 0.12505(11) 0.0394(4) Uani 1 1 d . .
S1 S 0.07593(8) 0.66757(5) 0.18393(4) 0.02845(16) Uani 1 1 d . .

loop_
_atom_site_aniso_label
_atom_site_aniso_U_11
_atom_site_aniso_U_22
_atom_site_aniso_U_33
_atom_site_aniso_U_23
_atom_site_aniso_U_13
_atom_site_aniso_U_12
C1 0.0198(10) 0.0474(14) 0.0315(12) 0.0153(11) 0.0015(9) 0.0085(10)
C2 0.0277(11) 0.0321(12) 0.0331(12) 0.0071(10) 0.0000(9) 0.0024(9)
C3 0.0325(12) 0.0307(12) 0.0221(11) 0.0029(9) 0.0004(9) 0.0060(9)
C4 0.0229(10) 0.0292(12) 0.0264(11) 0.0065(9) -0.0009(8) 0.0051(9)
C5 0.0324(12) 0.0358(13) 0.0284(12) -0.0013(10) -0.0059(9) 0.0058(10)
C6 0.0338(12) 0.0531(16) 0.0220(11) 0.0057(11) -0.0009(9) 0.0101(11)
C7 0.0327(13) 0.0677(18) 0.0431(14) 0.0314(13) 0.0057(11) 0.0087(12)
C8 0.0274(11) 0.0191(10) 0.0305(11) 0.0077(9) 0.0014(9) 0.0010(8)
C9 0.0292(11) 0.0246(11) 0.0347(12) 0.0153(9) 0.0032(9) 0.0029(9)
C10 0.0383(13) 0.0356(13) 0.0554(15) 0.0235(12) 0.0085(12) 0.0147(11)
C11 0.0480(15) 0.0321(13) 0.0476(15) 0.0098(12) 0.0089(12) 0.0136(11)
C12 0.0328(12) 0.0323(12) 0.0365(13) 0.0065(10) 0.0066(10) 0.0084(10)
C13 0.0362(13) 0.0547(16) 0.0417(14) 0.0235(12) 0.0085(11) 0.0115(12)
C14 0.091(2) 0.0308(15) 0.0584(18) 0.0091(13) 0.0140(16) 0.0054(15)
C15 0.0410(13) 0.0250(11) 0.0350(12) 0.0131(10) 0.0020(10) -0.0045(10)
C16 0.0360(12) 0.0329(13) 0.0313(12) 0.0107(10) 0.0035(10) -0.0088(10)
C17 0.0399(13) 0.0303(12) 0.0269(11) 0.0141(10) -0.0052(10) -0.0037(10)
C18 0.0353(12) 0.0358(13) 0.0322(12) 0.0141(10) -0.0096(10) -0.0075(10)
C19 0.0307(12) 0.0376(13) 0.0420(13) 0.0213(11) -0.0048(10) -0.0013(10)
C20 0.0554(16) 0.0333(13) 0.0283(12) 0.0111(10) -0.0006(11) -0.0051(11)
C21 0.0605(17) 0.0420(15) 0.0408(14) 0.0122(12) 0.0097(13) 0.0107(13)
C22 0.087(2) 0.0472(17) 0.0386(15) 0.0130(13) 0.0242(15) 0.0006(15)
C23 0.084(2) 0.0553(18) 0.0348(14) 0.0002(14) -0.0129(14) -0.0050(16)
N1 0.0283(9) 0.0249(9) 0.0271(9) 0.0053(8) 0.0032(7) 0.0054(7)
O1 0.0298(8) 0.0382(9) 0.0316(8) 0.0065(7) 0.0082(7) 0.0077(7)
O2 0.0322(9) 0.0306(9) 0.0479(10) 0.0008(8) -0.0018(7) -0.0059(7)
S1 0.0258(3) 0.0266(3) 0.0309(3) 0.0040(2) 0.0027(2) 0.0018(2)

loop_
_atom_type_symbol
_atom_type_description
_atom_type_scat_dispersion_real
_atom_type_scat_dispersion_imag
_atom_type_scat_source
C C 0.0033 0.0016 'International Tables Vol C Tables 4.2.6.8 and 6.1.1.4'
H H 0.0000 0.0000 'International Tables Vol C Tables 4.2.6.8 and 6.1.1.4'
N N 0.0061 0.0033 'International Tables Vol C Tables 4.2.6.8 and 6.1.1.4'
O O 0.0106 0.0060 'International Tables Vol C Tables 4.2.6.8 and 6.1.1.4'
S S 0.1246 0.1234 'International Tables Vol C Tables 4.2.6.8 and 6.1.1.4'

loop_
_geom_angle_atom_site_label_1
_geom_angle_atom_site_label_2
_geom_angle_atom_site_label_3
_geom_angle
C6 C1 C2 118.2(2)
C6 C1 C7 121.7(2)
C2 C1 C7 120.1(2)
C3 C2 C1 120.9(2)
C2 C3 C4 119.86(19)
C3 C4 C5 120.2(2)
C3 C4 S1 118.97(16)
C5 C4 S1 120.77(17)
C6 C5 C4 119.2(2)
C5 C6 C1 121.6(2)
N1 C8 C9 109.49(16)
C8 C9 C19 108.88(16)
C8 C9 C15 110.80(18)
C19 C9 C15 108.20(17)
C8 C9 C10 107.67(17)
C19 C9 C10 108.30(18)
C15 C9 C10 112.91(17)
C11 C10 C9 117.45(19)
C14 C11 C10 115.4(2)
C14 C11 C12 110.2(2)
C10 C11 C12 111.53(18)
N1 C12 C13 112.62(18)
N1 C12 C11 106.45(18)
C13 C12 C11 114.74(19)
C16 C15 C9 113.75(17)
C15 C16 C17 113.39(19)
C16 C17 C18 109.59(17)
C16 C17 C20 113.66(19)
C18 C17 C20 113.80(18)
C19 C18 C17 112.47(18)
C18 C19 C9 113.86(18)
C22 C20 C23 108.1(2)
C22 C20 C21 108.4(2)
C23 C20 C21 107.8(2)
C22 C20 C17 109.88(19)
C23 C20 C17 110.3(2)
C21 C20 C17 112.23(18)
C8 N1 C12 115.26(17)
C8 N1 S1 121.07(14)
C12 N1 S1 120.06(14)
O2 S1 O1 119.80(10)
O2 S1 N1 107.51(10)
O1 S1 N1 107.02(9)
O2 S1 C4 107.50(10)
O1 S1 C4 107.02(10)
N1 S1 C4 107.45(9)

loop_
_geom_bond_atom_site_label_1
_geom_bond_atom_site_label_2
_geom_bond_distance
C1 C6 1.387(3)
C1 C2 1.396(3)
C1 C7 1.509(3)
C2 C3 1.383(3)
C3 C4 1.387(3)
C4 C5 1.389(3)
C4 S1 1.766(2)
C5 C6 1.387(3)
C8 N1 1.468(3)
C8 C9 1.532(3)
C9 C19 1.533(3)
C9 C15 1.535(3)
C9 C10 1.551(3)
C10 C11 1.534(3)
C11 C14 1.516(4)
C11 C12 1.536(3)
C12 N1 1.491(3)
C12 C13 1.528(3)
C15 C16 1.533(3)
C16 C17 1.537(3)
C17 C18 1.539(3)
C17 C20 1.548(3)
C18 C19 1.528(3)
C20 C22 1.537(3)
C20 C23 1.538(3)
C20 C21 1.540(3)
N1 S1 1.6125(18)
O1 S1 1.4391(15)
O2 S1 1.4354(16)
